data_4023079
loop_
_publ_author_name
'Gareth W. Bates'
Triyanti
'Mark E. Light'
'Markus Albrecht'
'Philip A. Gale'

_publ_section_title
;
 2,7-Functionalized Indoles as Receptors for Anions
;
_journal_name_full 'Journal of Organic Chemistry'
_journal_page_first 8921
_journal_page_last 8927
_journal_paper_doi 10.1021/jo701702p
_journal_volume 72
_journal_year 2007
_chemical_compound_source 'Gareth Bates'
_chemical_formula_sum 'C68 H100 N6 O5 S'
_chemical_formula_weight 1113.60
_chemical_name_systematic
;
 ?
;
_space_group_IT_number 1
_symmetry_cell_setting triclinic
_symmetry_space_group_name_Hall 'P 1'
_symmetry_space_group_name_H-M 'P 1'
_atom_sites_solution_hydrogens geom
_atom_sites_solution_primary direct
_atom_sites_solution_secondary difmap
_audit_creation_method SHELXL-97
_cell_angle_alpha 91.9460(10)
_cell_angle_beta 99.404(2)
_cell_angle_gamma 109.096(2)
_cell_formula_units_Z 1
_cell_length_a 8.5044(2)
_cell_length_b 12.4661(4)
_cell_length_c 16.0520(5)
_cell_measurement_reflns_used 7105
_cell_measurement_temperature 120(2)
_cell_measurement_theta_max 27.48
_cell_measurement_theta_min 2.91
_cell_volume 1579.53(8)
_computing_cell_refinement 'DENZO (Otwinowski & Minor, 1997) & COLLECT (Hooft, R.W.W., 1998)'
_computing_data_collection 'COLLECT (Hooft, R.W.W., 1998)'
_computing_data_reduction 'DENZO (Otwinowski & Minor, 1997) & COLLECT (Hooft, R.W.W., 1998)'
_computing_molecular_graphics 'CAMERON (Watkin, et al., 1993)'
_computing_publication_material 'WINGX (Farrugia, 1998)'
_computing_structure_refinement 'SHELXL-97 (Sheldrick, 1997)'
_computing_structure_solution 'SHELXS-97 (Sheldrick, 1997)'
_diffrn_ambient_temperature 120(2)
_diffrn_detector_area_resol_mean 9.091
_diffrn_measured_fraction_theta_full 0.997
_diffrn_measured_fraction_theta_max 0.997
_diffrn_measurement_device_type 'Bruker-Nonius CCD camera on \k-goniostat'
_diffrn_measurement_method '\f & \w scans to fill the asymmetric unit'
_diffrn_radiation_monochromator graphite
_diffrn_radiation_source 'Bruker Nonius FR591 Rotating Anode'
_diffrn_radiation_type MoK\a
_diffrn_radiation_wavelength 0.71073
_diffrn_reflns_av_R_equivalents 0.0466
_diffrn_reflns_av_sigmaI/netI 0.0801
_diffrn_reflns_limit_h_max 11
_diffrn_reflns_limit_h_min -11
_diffrn_reflns_limit_k_max 16
_diffrn_reflns_limit_k_min -16
_diffrn_reflns_limit_l_max 20
_diffrn_reflns_limit_l_min -20
_diffrn_reflns_number 26382
_diffrn_reflns_theta_full 27.48
_diffrn_reflns_theta_max 27.48
_diffrn_reflns_theta_min 2.98
_diffrn_standards_number 0
_exptl_absorpt_coefficient_mu 0.105
_exptl_absorpt_correction_T_max 0.9793
_exptl_absorpt_correction_T_min 0.9592
_exptl_absorpt_correction_type multi-scan
_exptl_absorpt_process_details
;
SADABS V2.10 (Sheldrick, G.M., 2003)
;
_exptl_crystal_colour Colourless
_exptl_crystal_density_diffrn 1.171
_exptl_crystal_density_method 'not measured'
_exptl_crystal_description Block
_exptl_crystal_F_000 606
_exptl_crystal_size_max 0.3
_exptl_crystal_size_mid 0.2
_exptl_crystal_size_min 0.2
_refine_diff_density_max 0.641
_refine_diff_density_min -0.437
_refine_diff_density_rms 0.152
_refine_ls_abs_structure_details 'Flack H D (1983), Acta Cryst. A39, 876-881'
_refine_ls_abs_structure_Flack 0.00(7)
_refine_ls_extinction_coef 0.049(2)
_refine_ls_extinction_expression Fc^*^=kFc[1+0.001xFc^2^\l^3^/sin(2\q)]^-1/4^
_refine_ls_extinction_method SHELXL
_refine_ls_goodness_of_fit_ref 1.049
_refine_ls_hydrogen_treatment constr
_refine_ls_matrix_type full
_refine_ls_number_parameters 730
_refine_ls_number_reflns 12893
_refine_ls_number_restraints 3
_refine_ls_restrained_S_all 1.049
_refine_ls_R_factor_all 0.0842
_refine_ls_R_factor_gt 0.0542
_refine_ls_shift/su_max 0.001
_refine_ls_shift/su_mean 0.000
_refine_ls_structure_factor_coef Fsqd
_refine_ls_weighting_details 'calc w=1/[\s^2^(Fo^2^)+(0.0648P)^2^+0.0000P] where P=(Fo^2^+2Fc^2^)/3'
_refine_ls_weighting_scheme calc
_refine_ls_wR_factor_gt 0.1176
_refine_ls_wR_factor_ref 0.1300
_reflns_number_gt 9650
_reflns_number_total 12893
_reflns_threshold_expression >2sigma(I)
_cod_data_source_file jo701702p-File004_4.cif
_cod_data_source_block 2006sot1361
_cod_depositor_comments
;
The following automatic conversions were performed:
'_symmetry_cell_setting' value 'Triclinic' changed to 'triclinic'
according to '/home/saulius/struct/CIF-dictionaries/cif_core.dic'
dictionary named 'cif_core.dic' version 2.4.1 from 2010-06-29.

Automatic conversion script
Id: cif_fix_enum 1527 2010-12-29 10:47:43Z saulius 
;
_cod_database_code 4023079

loop_
_symmetry_equiv_pos_as_xyz
'x, y, z'

loop_
_atom_site_label
_atom_site_type_symbol
_atom_site_fract_x
_atom_site_fract_y
_atom_site_fract_z
_atom_site_U_iso_or_equiv
_atom_site_adp_type
_atom_site_occupancy
_atom_site_symmetry_multiplicity
_atom_site_calc_flag
_atom_site_refinement_flags
C1 C 0.3116(4) 1.1278(3) 0.27160(17) 0.0328(6) Uani 1 1 d .
H1 H 0.3121 1.0519 0.2746 0.039 Uiso 1 1 calc R
C2 C 0.4108(4) 1.2136(3) 0.33530(18) 0.0386(7) Uani 1 1 d .
H2 H 0.4788 1.1952 0.3818 0.046 Uiso 1 1 calc R
C3 C 0.4126(4) 1.3241(3) 0.33232(18) 0.0395(7) Uani 1 1 d .
H3 H 0.4794 1.3810 0.3767 0.047 Uiso 1 1 calc R
C4 C 0.3161(4) 1.3511(3) 0.26394(19) 0.0376(7) Uani 1 1 d .
H4 H 0.3184 1.4275 0.2605 0.045 Uiso 1 1 calc R
C5 C 0.2157(3) 1.2676(2) 0.20028(17) 0.0318(6) Uani 1 1 d .
H5 H 0.1488 1.2871 0.1538 0.038 Uiso 1 1 calc R
C6 C 0.2120(3) 1.1557(2) 0.20366(16) 0.0287(6) Uani 1 1 d .
C7 C 0.0561(3) 0.9632(2) 0.11974(15) 0.0247(6) Uani 1 1 d .
C8 C -0.1215(3) 0.8186(2) -0.00002(15) 0.0214(5) Uani 1 1 d .
C9 C -0.2149(3) 0.7293(2) 0.03886(17) 0.0267(6) Uani 1 1 d .
H9 H -0.2173 0.7399 0.0975 0.032 Uiso 1 1 calc R
C10 C -0.3069(4) 0.6229(2) -0.00635(17) 0.0305(6) Uani 1 1 d .
H10 H -0.3692 0.5631 0.0229 0.037 Uiso 1 1 calc R
C11 C -0.3103(4) 0.6021(2) -0.09058(17) 0.0296(6) Uani 1 1 d .
H11 H -0.3734 0.5293 -0.1198 0.036 Uiso 1 1 calc R
C12 C -0.2183(3) 0.6910(2) -0.13304(16) 0.0232(5) Uani 1 1 d .
C13 C -0.1255(3) 0.7979(2) -0.08679(16) 0.0212(5) Uani 1 1 d .
C14 C -0.1925(3) 0.7029(2) -0.21816(16) 0.0246(6) Uani 1 1 d .
H14 H -0.2381 0.6451 -0.2642 0.030 Uiso 1 1 calc R
C15 C -0.0906(3) 0.8120(2) -0.22155(15) 0.0227(5) Uani 1 1 d .
C16 C -0.0191(3) 0.8763(2) -0.28995(16) 0.0225(5) Uani 1 1 d .
C17 C -0.0380(3) 0.8701(2) -0.44503(16) 0.0240(6) Uani 1 1 d .
C18 C 0.0988(4) 0.9682(2) -0.44690(17) 0.0295(6) Uani 1 1 d .
H18 H 0.1662 1.0103 -0.3956 0.035 Uiso 1 1 calc R
C19 C 0.1359(4) 1.0039(3) -0.52461(18) 0.0338(7) Uani 1 1 d .
H19 H 0.2302 1.0704 -0.5259 0.041 Uiso 1 1 calc R
C20 C 0.0393(4) 0.9450(3) -0.59975(18) 0.0329(7) Uani 1 1 d .
H20 H 0.0649 0.9715 -0.6524 0.039 Uiso 1 1 calc R
C21 C -0.0954(4) 0.8470(2) -0.59767(17) 0.0315(6) Uani 1 1 d .
H21 H -0.1626 0.8055 -0.6493 0.038 Uiso 1 1 calc R
C22 C -0.1335(3) 0.8085(2) -0.52080(16) 0.0266(6) Uani 1 1 d .
H22 H -0.2248 0.7400 -0.5199 0.032 Uiso 1 1 calc R
C23 C -0.0064(3) 1.1737(2) -0.05802(16) 0.0219(5) Uani 1 1 d .
C24 C -0.0384(3) 1.2394(2) -0.13122(17) 0.0257(6) Uani 1 1 d .
C25 C -0.0923(3) 1.3318(2) -0.12169(19) 0.0317(6) Uani 1 1 d .
H25 H -0.1045 1.3564 -0.0672 0.038 Uiso 1 1 calc R
C26 C -0.1282(4) 1.3885(3) -0.1905(2) 0.0411(8) Uani 1 1 d .
H26 H -0.1644 1.4521 -0.1832 0.049 Uiso 1 1 calc R
C27 C -0.1120(4) 1.3534(3) -0.2695(2) 0.0439(8) Uani 1 1 d .
H27 H -0.1395 1.3917 -0.3170 0.053 Uiso 1 1 calc R
C28 C -0.0558(4) 1.2626(3) -0.28039(19) 0.0430(8) Uani 1 1 d .
H28 H -0.0424 1.2393 -0.3350 0.052 Uiso 1 1 calc R
C29 C -0.0192(4) 1.2055(2) -0.21111(17) 0.0323(6) Uani 1 1 d .
H29 H 0.0193 1.1430 -0.2184 0.039 Uiso 1 1 calc R
C37 C 0.6038(3) 0.9920(3) 0.05525(18) 0.0297(6) Uani 1 1 d .
H37A H 0.6531 0.9302 0.0613 0.036 Uiso 1 1 calc R
H37B H 0.6967 1.0632 0.0509 0.036 Uiso 1 1 calc R
C38 C 0.5360(4) 1.0064(3) 0.13467(18) 0.0351(7) Uani 1 1 d .
H38A H 0.4541 0.9328 0.1445 0.042 Uiso 1 1 calc R
H38B H 0.4763 1.0626 0.1278 0.042 Uiso 1 1 calc R
C39 C 0.6813(4) 1.0472(3) 0.2102(2) 0.0412(8) Uani 1 1 d .
H39A H 0.6355 1.0294 0.2628 0.049 Uiso 1 1 calc R
H39B H 0.7599 1.0044 0.2062 0.049 Uiso 1 1 calc R
C40 C 0.7794(5) 1.1734(3) 0.2162(2) 0.0539(9) Uani 1 1 d .
H40A H 0.8262 1.1917 0.1645 0.081 Uiso 1 1 calc R
H40B H 0.8720 1.1937 0.2655 0.081 Uiso 1 1 calc R
H40C H 0.7037 1.2166 0.2227 0.081 Uiso 1 1 calc R
C41 C 0.4068(3) 1.0617(2) -0.04483(18) 0.0288(6) Uani 1 1 d .
H41A H 0.3178 1.0379 -0.0965 0.035 Uiso 1 1 calc R
H41B H 0.3528 1.0746 0.0029 0.035 Uiso 1 1 calc R
C42 C 0.5373(4) 1.1734(2) -0.0570(2) 0.0347(7) Uani 1 1 d .
H42A H 0.6360 1.1922 -0.0101 0.042 Uiso 1 1 calc R
H42B H 0.5770 1.1656 -0.1108 0.042 Uiso 1 1 calc R
C43 C 0.4638(4) 1.2686(2) -0.05917(19) 0.0348(7) Uani 1 1 d .
H43A H 0.5420 1.3354 -0.0802 0.042 Uiso 1 1 calc R
H43B H 0.3551 1.2437 -0.1000 0.042 Uiso 1 1 calc R
C44 C 0.4334(5) 1.3047(3) 0.0257(2) 0.0461(8) Uani 1 1 d .
H44A H 0.3520 1.2400 0.0459 0.069 Uiso 1 1 calc R
H44B H 0.3880 1.3674 0.0198 0.069 Uiso 1 1 calc R
H44C H 0.5404 1.3300 0.0665 0.069 Uiso 1 1 calc R
C45 C 0.5647(3) 0.9444(3) -0.09737(18) 0.0310(6) Uani 1 1 d .
H45A H 0.6730 1.0084 -0.0914 0.037 Uiso 1 1 calc R
H45B H 0.5929 0.8742 -0.0880 0.037 Uiso 1 1 calc R
C46 C 0.4720(4) 0.9328(3) -0.18746(18) 0.0352(7) Uani 1 1 d .
H46A H 0.4424 1.0021 -0.1986 0.042 Uiso 1 1 calc R
H46B H 0.3657 0.8666 -0.1960 0.042 Uiso 1 1 calc R
C47 C 0.5821(4) 0.9165(3) -0.2481(2) 0.0450(8) Uani 1 1 d .
H47A H 0.6915 0.9800 -0.2352 0.054 Uiso 1 1 calc R
H47B H 0.6058 0.8450 -0.2377 0.054 Uiso 1 1 calc R
C48 C 0.5089(5) 0.9113(3) -0.3405(2) 0.0513(9) Uani 1 1 d .
H48A H 0.3971 0.8518 -0.3536 0.077 Uiso 1 1 calc R
H48B H 0.5840 0.8936 -0.3749 0.077 Uiso 1 1 calc R
H48C H 0.4977 0.9851 -0.3533 0.077 Uiso 1 1 calc R
C49 C 0.3224(3) 0.8604(2) -0.02200(19) 0.0301(6) Uani 1 1 d .
H49A H 0.2468 0.8415 -0.0782 0.036 Uiso 1 1 calc R
H49B H 0.2593 0.8811 0.0189 0.036 Uiso 1 1 calc R
C50 C 0.3597(4) 0.7539(2) 0.0041(2) 0.0337(7) Uani 1 1 d .
H50A H 0.4422 0.7721 0.0582 0.040 Uiso 1 1 calc R
H50B H 0.4098 0.7257 -0.0397 0.040 Uiso 1 1 calc R
C51 C 0.1957(4) 0.6623(2) 0.0148(2) 0.0383(7) Uani 1 1 d .
H51A H 0.1449 0.6922 0.0575 0.046 Uiso 1 1 calc R
H51B H 0.1146 0.6443 -0.0397 0.046 Uiso 1 1 calc R
C52 C 0.2239(5) 0.5542(3) 0.0424(3) 0.0662(12) Uani 1 1 d .
H52A H 0.2655 0.5209 -0.0018 0.099 Uiso 1 1 calc R
H52B H 0.1169 0.4997 0.0518 0.099 Uiso 1 1 calc R
H52C H 0.3076 0.5721 0.0952 0.099 Uiso 1 1 calc R
C53 C 0.2664(4) 0.6245(3) 0.42924(19) 0.0354(7) Uani 1 1 d .
H53A H 0.2902 0.5899 0.3784 0.042 Uiso 1 1 calc R
H53B H 0.3569 0.6272 0.4775 0.042 Uiso 1 1 calc R
C54 C 0.2756(4) 0.7462(3) 0.4144(2) 0.0447(8) Uani 1 1 d .
H54A H 0.2704 0.7860 0.4678 0.054 Uiso 1 1 calc R
H54B H 0.1771 0.7448 0.3714 0.054 Uiso 1 1 calc R
C55 C 0.4403(5) 0.8115(3) 0.3839(3) 0.0664(11) Uani 1 1 d .
H55A H 0.4492 0.8925 0.3819 0.080 Uiso 1 1 calc R
H55B H 0.5378 0.8084 0.4258 0.080 Uiso 1 1 calc R
C56 C 0.4517(5) 0.7652(4) 0.2974(3) 0.0747(14) Uani 1 1 d .
H56A H 0.4609 0.6890 0.3009 0.112 Uiso 1 1 calc R
H56B H 0.5518 0.8161 0.2787 0.112 Uiso 1 1 calc R
H56C H 0.3499 0.7604 0.2566 0.112 Uiso 1 1 calc R
C57 C -0.0478(4) 0.5474(3) 0.37896(17) 0.0327(6) Uani 1 1 d .
H57A H -0.1533 0.4929 0.3918 0.039 Uiso 1 1 calc R
H57B H -0.0584 0.6241 0.3818 0.039 Uiso 1 1 calc R
C58 C -0.0338(4) 0.5161(3) 0.28927(19) 0.0406(7) Uani 1 1 d .
H58A H 0.0032 0.4487 0.2880 0.049 Uiso 1 1 calc R
H58B H 0.0525 0.5801 0.2700 0.049 Uiso 1 1 calc R
C59 C -0.2041(5) 0.4896(3) 0.2291(2) 0.0563(10) Uani 1 1 d .
H59A H -0.1866 0.4791 0.1703 0.068 Uiso 1 1 calc R
H59B H -0.2824 0.4163 0.2419 0.068 Uiso 1 1 calc R
C60 C -0.2876(5) 0.5776(4) 0.2330(2) 0.0588(10) Uani 1 1 d .
H60A H -0.3251 0.5789 0.2874 0.088 Uiso 1 1 calc R
H60B H -0.3856 0.5591 0.1866 0.088 Uiso 1 1 calc R
H60C H -0.2068 0.6526 0.2273 0.088 Uiso 1 1 calc R
C61 C 0.1100(4) 0.4295(2) 0.45180(18) 0.0321(7) Uani 1 1 d .
H61A H 0.2024 0.4321 0.4990 0.039 Uiso 1 1 calc R
H61B H 0.1412 0.4076 0.3986 0.039 Uiso 1 1 calc R
C62 C -0.0510(4) 0.3374(3) 0.46447(19) 0.0361(7) Uani 1 1 d .
H62A H -0.0876 0.3604 0.5156 0.043 Uiso 1 1 calc R
H62B H -0.1421 0.3291 0.4151 0.043 Uiso 1 1 calc R
C63 C -0.0241(4) 0.2238(3) 0.4744(2) 0.0393(7) Uani 1 1 d .
H63A H 0.0229 0.2044 0.4258 0.047 Uiso 1 1 calc R
H63B H 0.0593 0.2302 0.5268 0.047 Uiso 1 1 calc R
C64 C -0.1874(4) 0.1292(3) 0.4789(2) 0.0461(8) Uani 1 1 d .
H64A H -0.2309 0.1461 0.5288 0.069 Uiso 1 1 calc R
H64B H -0.1660 0.0568 0.4830 0.069 Uiso 1 1 calc R
H64C H -0.2710 0.1236 0.4276 0.069 Uiso 1 1 calc R
C65 C 0.0638(4) 0.5898(3) 0.53009(17) 0.0324(6) Uani 1 1 d .
H65A H 0.0740 0.6711 0.5278 0.039 Uiso 1 1 calc R
H65B H -0.0550 0.5468 0.5340 0.039 Uiso 1 1 calc R
C66 C 0.1778(4) 0.5791(3) 0.61044(17) 0.0319(6) Uani 1 1 d .
H66A H 0.1602 0.4976 0.6172 0.038 Uiso 1 1 calc R
H66B H 0.2978 0.6173 0.6062 0.038 Uiso 1 1 calc R
C67 C 0.1384(4) 0.6331(3) 0.68648(18) 0.0358(7) Uani 1 1 d .
H67A H 0.0162 0.5984 0.6877 0.043 Uiso 1 1 calc R
H67B H 0.1625 0.7154 0.6806 0.043 Uiso 1 1 calc R
C68 C 0.2401(4) 0.6186(3) 0.76976(19) 0.0423(8) Uani 1 1 d .
H68A H 0.2147 0.5372 0.7766 0.063 Uiso 1 1 calc R
H68B H 0.2100 0.6551 0.8169 0.063 Uiso 1 1 calc R
H68C H 0.3612 0.6542 0.7695 0.063 Uiso 1 1 calc R
N1 N 0.1069(3) 1.07886(19) 0.13426(14) 0.0277(5) Uani 1 1 d .
H1A H 0.0666 1.1121 0.0925 0.033 Uiso 1 1 calc R
N2 N -0.0299(3) 0.92920(18) 0.03853(13) 0.0235(5) Uani 1 1 d .
H2A H -0.0276 0.9845 0.0056 0.028 Uiso 1 1 calc R
N3 N -0.0477(3) 0.86982(18) -0.14214(13) 0.0230(5) Uani 1 1 d .
H3A H 0.0187 0.9412 -0.1289 0.028 Uiso 1 1 calc R
N4 N -0.0879(3) 0.82752(18) -0.36955(13) 0.0236(5) Uani 1 1 d .
H4A H -0.1725 0.7626 -0.3751 0.028 Uiso 1 1 calc R
N5 N 0.4747(3) 0.96424(19) -0.02710(15) 0.0278(5) Uani 1 1 d .
N6 N 0.0995(3) 0.5479(2) 0.44754(14) 0.0289(5) Uani 1 1 d .
O1 O 0.0956(2) 0.96857(16) -0.27109(11) 0.0304(4) Uani 1 1 d .
O2 O -0.0374(2) 1.19926(16) 0.01240(11) 0.0303(4) Uani 1 1 d .
O3 O 0.0468(2) 1.09211(15) -0.07106(11) 0.0280(4) Uani 1 1 d .
S1 S 0.09219(9) 0.87324(6) 0.18873(4) 0.03308(18) Uani 1 1 d .
C30 C 0.6063(3) 0.5345(2) 0.55591(16) 0.0270(6) Uani 1 1 d .
C31 C 0.5330(3) 0.4303(2) 0.60186(17) 0.0270(6) Uani 1 1 d .
C32 C 0.4684(3) 0.4403(2) 0.67478(17) 0.0292(6) Uani 1 1 d .
H32 H 0.4709 0.5128 0.6965 0.035 Uiso 1 1 calc R
C33 C 0.4005(4) 0.3446(3) 0.71585(18) 0.0379(7) Uani 1 1 d .
H33 H 0.3546 0.3519 0.7650 0.045 Uiso 1 1 calc R
C34 C 0.3986(4) 0.2391(3) 0.6864(2) 0.0459(8) Uani 1 1 d .
H34 H 0.3523 0.1739 0.7151 0.055 Uiso 1 1 calc R
C35 C 0.4650(4) 0.2296(3) 0.6148(2) 0.0443(8) Uani 1 1 d .
H35 H 0.4655 0.1572 0.5945 0.053 Uiso 1 1 calc R
C36 C 0.5307(4) 0.3237(3) 0.57212(19) 0.0354(7) Uani 1 1 d .
H36 H 0.5744 0.3155 0.5224 0.043 Uiso 1 1 calc R
O4 O 0.6132(2) 0.62924(16) 0.59019(12) 0.0325(4) Uani 1 1 d .
O5 O 0.6526(3) 0.51941(17) 0.48830(13) 0.0399(5) Uani 1 1 d .

loop_
_atom_site_aniso_label
_atom_site_aniso_U_11
_atom_site_aniso_U_22
_atom_site_aniso_U_33
_atom_site_aniso_U_23
_atom_site_aniso_U_13
_atom_site_aniso_U_12
C1 0.0318(16) 0.0374(17) 0.0267(15) 0.0034(13) 0.0086(12) 0.0066(13)
C2 0.0315(17) 0.053(2) 0.0241(15) 0.0006(14) 0.0014(13) 0.0067(15)
C3 0.0345(17) 0.045(2) 0.0300(16) -0.0124(14) 0.0034(14) 0.0040(14)
C4 0.0389(17) 0.0368(18) 0.0328(17) -0.0037(13) 0.0095(14) 0.0062(14)
C5 0.0283(15) 0.0383(17) 0.0262(15) -0.0070(12) 0.0035(12) 0.0096(13)
C6 0.0278(15) 0.0351(16) 0.0217(14) -0.0020(12) 0.0082(12) 0.0075(13)
C7 0.0224(14) 0.0326(16) 0.0200(13) 0.0025(11) 0.0076(11) 0.0088(12)
C8 0.0213(13) 0.0253(14) 0.0209(13) 0.0025(11) 0.0033(11) 0.0125(11)
C9 0.0296(15) 0.0330(16) 0.0225(14) 0.0071(12) 0.0086(12) 0.0149(12)
C10 0.0368(16) 0.0252(15) 0.0310(16) 0.0105(12) 0.0110(13) 0.0095(13)
C11 0.0356(16) 0.0234(15) 0.0301(15) 0.0042(12) 0.0075(13) 0.0092(12)
C12 0.0244(13) 0.0235(14) 0.0245(14) 0.0041(11) 0.0051(11) 0.0114(11)
C13 0.0200(13) 0.0245(14) 0.0228(13) 0.0073(11) 0.0067(11) 0.0105(11)
C14 0.0276(14) 0.0245(14) 0.0216(13) 0.0006(11) 0.0035(11) 0.0093(12)
C15 0.0223(13) 0.0272(14) 0.0203(13) 0.0022(10) 0.0027(10) 0.0111(11)
C16 0.0262(14) 0.0216(14) 0.0225(13) 0.0030(11) 0.0039(11) 0.0120(11)
C17 0.0300(15) 0.0244(14) 0.0232(13) 0.0046(11) 0.0066(11) 0.0154(12)
C18 0.0314(16) 0.0320(16) 0.0247(14) 0.0023(12) 0.0046(12) 0.0104(13)
C19 0.0352(17) 0.0315(16) 0.0337(16) 0.0058(13) 0.0109(13) 0.0074(13)
C20 0.0416(17) 0.0350(17) 0.0254(15) 0.0080(12) 0.0139(13) 0.0133(14)
C21 0.0420(17) 0.0311(16) 0.0226(14) 0.0017(12) 0.0061(12) 0.0139(14)
C22 0.0295(15) 0.0219(14) 0.0275(14) 0.0016(11) 0.0032(12) 0.0086(12)
C23 0.0155(13) 0.0225(14) 0.0259(14) 0.0035(11) 0.0042(11) 0.0037(11)
C24 0.0188(13) 0.0268(15) 0.0303(14) 0.0053(11) 0.0041(11) 0.0059(11)
C25 0.0262(15) 0.0267(15) 0.0420(17) 0.0050(12) 0.0118(13) 0.0058(12)
C26 0.0301(16) 0.0354(18) 0.061(2) 0.0183(16) 0.0094(15) 0.0140(14)
C27 0.0370(18) 0.045(2) 0.046(2) 0.0233(16) 0.0016(15) 0.0102(15)
C28 0.047(2) 0.049(2) 0.0280(16) 0.0095(14) 0.0034(14) 0.0110(16)
C29 0.0373(17) 0.0307(16) 0.0278(15) 0.0033(12) 0.0042(13) 0.0107(13)
C37 0.0229(14) 0.0297(15) 0.0351(15) 0.0009(12) 0.0037(12) 0.0080(12)
C38 0.0309(16) 0.0344(17) 0.0386(17) 0.0017(13) 0.0107(13) 0.0074(13)
C39 0.0406(19) 0.046(2) 0.0357(17) 0.0025(14) 0.0111(14) 0.0117(16)
C40 0.049(2) 0.057(2) 0.046(2) -0.0098(17) 0.0139(17) 0.0027(18)
C41 0.0250(14) 0.0249(15) 0.0389(16) 0.0024(12) 0.0086(12) 0.0103(12)
C42 0.0312(16) 0.0318(17) 0.0446(18) 0.0066(14) 0.0160(14) 0.0108(13)
C43 0.0328(16) 0.0271(16) 0.0447(18) 0.0116(13) 0.0096(14) 0.0083(13)
C44 0.058(2) 0.0264(17) 0.057(2) 0.0005(15) 0.0179(17) 0.0144(16)
C45 0.0236(14) 0.0360(17) 0.0388(16) 0.0004(13) 0.0081(12) 0.0164(13)
C46 0.0310(16) 0.0401(18) 0.0356(16) -0.0013(13) -0.0004(13) 0.0172(14)
C47 0.0404(18) 0.056(2) 0.0423(19) 0.0044(16) 0.0090(15) 0.0207(16)
C48 0.054(2) 0.063(2) 0.043(2) 0.0067(17) 0.0077(17) 0.0280(19)
C49 0.0242(14) 0.0246(15) 0.0409(16) 0.0018(12) 0.0047(12) 0.0081(12)
C50 0.0306(16) 0.0256(15) 0.0444(17) 0.0006(13) -0.0034(13) 0.0142(13)
C51 0.0352(17) 0.0251(16) 0.0498(19) 0.0006(13) -0.0036(14) 0.0093(13)
C52 0.052(2) 0.033(2) 0.102(3) 0.020(2) -0.012(2) 0.0103(17)
C53 0.0332(17) 0.0389(18) 0.0370(17) 0.0073(14) 0.0070(13) 0.0155(14)
C54 0.0369(18) 0.0365(19) 0.061(2) 0.0096(16) 0.0078(16) 0.0127(15)
C55 0.045(2) 0.052(2) 0.099(3) 0.024(2) 0.008(2) 0.0137(19)
C56 0.064(3) 0.085(3) 0.097(4) 0.052(3) 0.038(3) 0.040(3)
C57 0.0328(16) 0.0386(17) 0.0308(15) 0.0047(13) 0.0019(12) 0.0194(14)
C58 0.0462(19) 0.048(2) 0.0301(16) 0.0049(14) 0.0084(14) 0.0186(16)
C59 0.072(3) 0.065(2) 0.0354(18) -0.0051(17) -0.0031(17) 0.034(2)
C60 0.056(2) 0.073(3) 0.047(2) 0.0141(19) 0.0009(18) 0.026(2)
C61 0.0421(17) 0.0352(16) 0.0274(15) 0.0055(12) 0.0094(13) 0.0225(14)
C62 0.0408(18) 0.0378(17) 0.0339(16) 0.0008(13) 0.0038(13) 0.0207(14)
C63 0.053(2) 0.0354(18) 0.0354(17) 0.0042(13) 0.0101(15) 0.0221(16)
C64 0.053(2) 0.0397(19) 0.048(2) 0.0067(15) 0.0066(17) 0.0199(17)
C65 0.0365(17) 0.0349(16) 0.0319(15) 0.0008(12) 0.0049(13) 0.0213(14)
C66 0.0321(16) 0.0343(16) 0.0315(15) -0.0012(12) 0.0017(12) 0.0167(13)
C67 0.0394(17) 0.0376(17) 0.0310(16) -0.0005(13) 0.0053(13) 0.0146(14)
C68 0.0454(19) 0.046(2) 0.0356(18) -0.0007(15) 0.0056(15) 0.0167(16)
N1 0.0293(12) 0.0298(13) 0.0214(11) 0.0002(9) 0.0006(9) 0.0086(10)
N2 0.0282(12) 0.0249(12) 0.0169(11) 0.0035(9) 0.0017(9) 0.0093(10)
N3 0.0223(11) 0.0209(12) 0.0236(11) 0.0018(9) 0.0022(9) 0.0055(9)
N4 0.0257(12) 0.0216(12) 0.0210(11) 0.0018(9) 0.0046(9) 0.0045(9)
N5 0.0225(12) 0.0238(12) 0.0369(13) -0.0019(10) 0.0039(10) 0.0088(10)
N6 0.0325(13) 0.0313(13) 0.0276(12) 0.0027(10) 0.0035(10) 0.0180(11)
O1 0.0324(11) 0.0307(11) 0.0232(10) 0.0013(8) 0.0041(8) 0.0048(9)
O2 0.0302(11) 0.0363(11) 0.0269(10) 0.0019(8) 0.0066(8) 0.0142(9)
O3 0.0347(11) 0.0252(10) 0.0245(10) 0.0039(8) 0.0053(8) 0.0105(9)
S1 0.0416(4) 0.0351(4) 0.0213(3) 0.0050(3) 0.0007(3) 0.0135(3)
C30 0.0203(14) 0.0331(16) 0.0212(14) 0.0017(12) -0.0013(11) 0.0028(12)
C31 0.0209(13) 0.0300(15) 0.0254(14) 0.0009(11) -0.0041(11) 0.0063(12)
C32 0.0258(15) 0.0313(16) 0.0272(15) 0.0052(12) 0.0011(12) 0.0066(12)
C33 0.0358(17) 0.0438(19) 0.0281(16) 0.0127(14) 0.0022(13) 0.0066(14)
C34 0.048(2) 0.0309(18) 0.0415(19) 0.0119(15) -0.0085(16) -0.0022(15)
C35 0.051(2) 0.0275(17) 0.045(2) 0.0001(14) -0.0064(16) 0.0080(15)
C36 0.0319(16) 0.0319(16) 0.0358(16) -0.0042(13) -0.0038(13) 0.0073(13)
O4 0.0380(12) 0.0249(11) 0.0305(11) 0.0023(8) 0.0069(9) 0.0048(9)
O5 0.0412(12) 0.0392(13) 0.0304(11) -0.0036(9) 0.0145(10) -0.0016(10)

loop_
_atom_type_symbol
_atom_type_description
_atom_type_scat_dispersion_real
_atom_type_scat_dispersion_imag
_atom_type_scat_source
C C 0.0033 0.0016 'International Tables Vol C Tables 4.2.6.8 and 6.1.1.4'
H H 0.0000 0.0000 'International Tables Vol C Tables 4.2.6.8 and 6.1.1.4'
N N 0.0061 0.0033 'International Tables Vol C Tables 4.2.6.8 and 6.1.1.4'
O O 0.0106 0.0060 'International Tables Vol C Tables 4.2.6.8 and 6.1.1.4'
S S 0.1246 0.1234 'International Tables Vol C Tables 4.2.6.8 and 6.1.1.4'

loop_
_geom_angle_atom_site_label_1
_geom_angle_atom_site_label_2
_geom_angle_atom_site_label_3
_geom_angle
C6 C1 C2 118.7(3)
C3 C2 C1 121.7(3)
C2 C3 C4 119.0(3)
C3 C4 C5 120.5(3)
C4 C5 C6 120.6(3)
C5 C6 C1 119.4(3)
C5 C6 N1 115.3(2)
C1 C6 N1 125.3(3)
N1 C7 N2 110.1(2)
N1 C7 S1 126.4(2)
N2 C7 S1 123.5(2)
C9 C8 C13 116.4(2)
C9 C8 N2 125.8(2)
C13 C8 N2 117.7(2)
C8 C9 C10 121.3(2)
C11 C10 C9 122.5(2)
C10 C11 C12 118.2(3)
C11 C12 C13 118.8(2)
C11 C12 C14 134.7(3)
C13 C12 C14 106.5(2)
N3 C13 C8 129.6(2)
N3 C13 C12 107.6(2)
C8 C13 C12 122.7(2)
C15 C14 C12 107.5(2)
C14 C15 N3 109.5(2)
C14 C15 C16 133.9(2)
N3 C15 C16 116.6(2)
O1 C16 N4 125.1(2)
O1 C16 C15 118.9(2)
N4 C16 C15 115.9(2)
C18 C17 C22 119.5(2)
C18 C17 N4 123.8(2)
C22 C17 N4 116.7(2)
C19 C18 C17 119.3(3)
C20 C19 C18 121.5(3)
C19 C20 C21 119.1(3)
C20 C21 C22 120.5(3)
C21 C22 C17 120.0(3)
O2 C23 O3 123.0(2)
O2 C23 C24 119.2(2)
O3 C23 C24 117.7(2)
C25 C24 C29 118.9(2)
C25 C24 C23 121.3(2)
C29 C24 C23 119.8(2)
C26 C25 C24 120.6(3)
C27 C26 C25 120.2(3)
C26 C27 C28 120.3(3)
C27 C28 C29 119.6(3)
C28 C29 C24 120.4(3)
C38 C37 N5 115.4(2)
C37 C38 C39 109.7(2)
C40 C39 C38 113.7(3)
C42 C41 N5 115.3(2)
C43 C42 C41 110.9(2)
C44 C43 C42 113.9(2)
C46 C45 N5 117.4(2)
C45 C46 C47 109.8(2)
C48 C47 C46 115.3(3)
N5 C49 C50 116.2(2)
C49 C50 C51 109.3(2)
C52 C51 C50 112.3(3)
N6 C53 C54 115.3(2)
C53 C54 C55 110.9(3)
C56 C55 C54 113.7(3)
C58 C57 N6 115.4(2)
C57 C58 C59 110.9(3)
C60 C59 C58 115.5(3)
N6 C61 C62 115.4(2)
C63 C62 C61 111.4(2)
C64 C63 C62 111.8(3)
C66 C65 N6 115.7(2)
C67 C66 C65 110.0(2)
C66 C67 C68 112.8(2)
C7 N1 C6 132.2(2)
C7 N2 C8 129.3(2)
C13 N3 C15 108.8(2)
C16 N4 C17 126.6(2)
C49 N5 C45 111.4(2)
C49 N5 C41 106.24(19)
C45 N5 C41 110.2(2)
C49 N5 C37 111.0(2)
C45 N5 C37 106.90(19)
C41 N5 C37 111.2(2)
C61 N6 C53 107.2(2)
C61 N6 C65 110.9(2)
C53 N6 C65 111.1(2)
C61 N6 C57 110.5(2)
C53 N6 C57 111.3(2)
C65 N6 C57 105.8(2)
O5 C30 O4 126.0(2)
O5 C30 C31 117.6(2)
O4 C30 C31 116.4(2)
C32 C31 C36 118.9(3)
C32 C31 C30 120.5(2)
C36 C31 C30 120.6(3)
C33 C32 C31 120.1(3)
C34 C33 C32 120.9(3)
C33 C34 C35 119.0(3)
C34 C35 C36 121.0(3)
C35 C36 C31 120.1(3)

loop_
_geom_bond_atom_site_label_1
_geom_bond_atom_site_label_2
_geom_bond_distance
C1 C6 1.395(4)
C1 C2 1.399(4)
C2 C3 1.375(4)
C3 C4 1.380(4)
C4 C5 1.385(4)
C5 C6 1.388(4)
C6 N1 1.414(3)
C7 N1 1.363(3)
C7 N2 1.364(3)
C7 S1 1.666(3)
C8 C9 1.375(4)
C8 C13 1.401(3)
C8 N2 1.404(3)
C9 C10 1.403(4)
C10 C11 1.362(4)
C11 C12 1.401(4)
C12 C13 1.415(4)
C12 C14 1.424(4)
C13 N3 1.375(3)
C14 C15 1.362(4)
C15 N3 1.375(3)
C15 C16 1.475(3)
C16 O1 1.230(3)
C16 N4 1.347(3)
C17 C18 1.390(4)
C17 C22 1.391(4)
C17 N4 1.412(3)
C18 C19 1.389(4)
C19 C20 1.375(4)
C20 C21 1.381(4)
C21 C22 1.388(4)
C23 O2 1.256(3)
C23 O3 1.266(3)
C23 C24 1.494(3)
C24 C25 1.385(4)
C24 C29 1.388(4)
C25 C26 1.378(4)
C26 C27 1.370(5)
C27 C28 1.381(5)
C28 C29 1.387(4)
C37 C38 1.511(4)
C37 N5 1.523(4)
C38 C39 1.520(4)
C39 C40 1.512(5)
C41 C42 1.512(4)
C41 N5 1.522(3)
C42 C43 1.511(4)
C43 C44 1.508(4)
C45 C46 1.508(4)
C45 N5 1.519(3)
C46 C47 1.508(4)
C47 C48 1.503(4)
C49 N5 1.519(3)
C49 C50 1.519(4)
C50 C51 1.526(4)
C51 C52 1.512(4)
C53 N6 1.510(4)
C53 C54 1.521(4)
C54 C55 1.540(5)
C55 C56 1.516(6)
C57 C58 1.512(4)
C57 N6 1.525(3)
C58 C59 1.532(5)
C59 C60 1.493(5)
C61 N6 1.510(3)
C61 C62 1.521(4)
C62 C63 1.516(4)
C63 C64 1.513(5)
C65 C66 1.520(4)
C65 N6 1.520(3)
C66 C67 1.510(4)
C67 C68 1.519(4)
C30 O5 1.242(3)
C30 O4 1.265(3)
C30 C31 1.518(4)
C31 C32 1.390(4)
C31 C36 1.391(4)
C32 C33 1.385(4)
C33 C34 1.376(5)
C34 C35 1.379(5)
C35 C36 1.381(4)

loop_
_geom_hbond_atom_site_label_D
_geom_hbond_atom_site_label_H
_geom_hbond_atom_site_label_A
_geom_hbond_distance_DH
_geom_hbond_distance_HA
_geom_hbond_distance_DA
_geom_hbond_angle_DHA
_geom_hbond_site_symmetry_A
N1 H1A O2 0.88 1.99 2.865(3) 170.7 .
N1 H1A O3 0.88 2.60 3.270(3) 133.5 .
N2 H2A O3 0.88 1.88 2.719(3) 159.5 .
N3 H3A O3 0.88 1.99 2.767(3) 145.9 .
N4 H4A O4 0.88 2.00 2.869(3) 167.3 1_454

loop_
_cod_related_entry_id
_cod_related_entry_database
_cod_related_entry_code
1 ChemSpider 21121501
